data_7000524
loop_
_publ_author_name
'Zheng, Yan-Zhen'
'Zhang, Yue-Biao'
'Tong, Ming-Liang'
'Xue, Wei'
'Chen, Xiao-Ming'

_publ_section_title
;
 Syntheses, structures and magnetic properties of a family of metal
 carboxylate polymers viain situ metal--ligand reactions of
 benzene-1,2,3-tricarboxylic acid
;
_journal_issue 8
_journal_name_full 'Dalton Transactions'
_journal_page_first 1396
_journal_paper_doi 10.1039/b815843f
_journal_year 2009
_chemical_formula_sum 'C20 H10 Cu3 N2 O10'
_chemical_formula_weight 628.92
_chemical_name_systematic
;
?
;
_space_group_IT_number 60
_symmetry_cell_setting orthorhombic
_symmetry_space_group_name_Hall '-P 2n 2c'
_symmetry_space_group_name_H-M 'P c a n'
_atom_sites_solution_hydrogens geom
_atom_sites_solution_primary direct
_atom_sites_solution_secondary difmap
_audit_creation_method SHELXL-97
_cell_angle_alpha 90.00
_cell_angle_beta 90.00
_cell_angle_gamma 90.00
_cell_formula_units_Z 4
_cell_length_a 6.8274(6)
_cell_length_b 12.1367(11)
_cell_length_c 21.808(2)
_cell_measurement_reflns_used 3866
_cell_measurement_temperature 293(2)
_cell_measurement_theta_max 25.98
_cell_measurement_theta_min 2.511
_cell_volume 1807.1(3)
_computing_cell_refinement 'Bruker SMART'
_computing_data_collection 'Bruker SMART'
_computing_data_reduction 'Bruker SAINT'
_computing_molecular_graphics 'Bruker SHELXTL'
_computing_publication_material 'Bruker SHELXTL'
_computing_structure_refinement 'SHELXL-97 (Sheldrick, 1997)'
_computing_structure_solution 'SHELXS-97 (Sheldrick, 1990)'
_diffrn_ambient_temperature 293(2)
_diffrn_measured_fraction_theta_full 0.997
_diffrn_measured_fraction_theta_max 0.997
_diffrn_measurement_device_type 'CCD area detector'
_diffrn_measurement_method 'phi and omega scans'
_diffrn_radiation_monochromator graphite
_diffrn_radiation_source 'fine-focus sealed tube'
_diffrn_radiation_type MoK\a
_diffrn_radiation_wavelength 0.71073
_diffrn_reflns_av_R_equivalents 0.0346
_diffrn_reflns_av_sigmaI/netI 0.0495
_diffrn_reflns_limit_h_max 4
_diffrn_reflns_limit_h_min -8
_diffrn_reflns_limit_k_max 14
_diffrn_reflns_limit_k_min -14
_diffrn_reflns_limit_l_max 26
_diffrn_reflns_limit_l_min -26
_diffrn_reflns_number 8903
_diffrn_reflns_theta_full 25.98
_diffrn_reflns_theta_max 25.98
_diffrn_reflns_theta_min 1.87
_exptl_absorpt_coefficient_mu 3.573
_exptl_absorpt_correction_T_max 0.5279
_exptl_absorpt_correction_T_min 0.4087
_exptl_absorpt_correction_type multi-scan
_exptl_absorpt_process_details SADABS
_exptl_crystal_colour GREEN
_exptl_crystal_density_diffrn 2.312
_exptl_crystal_density_method 'not measured'
_exptl_crystal_description BLOCK
_exptl_crystal_F_000 1244
_exptl_crystal_size_max 0.31
_exptl_crystal_size_mid 0.27
_exptl_crystal_size_min 0.20
_refine_diff_density_max 1.430
_refine_diff_density_min -0.577
_refine_diff_density_rms 0.129
_refine_ls_extinction_method none
_refine_ls_goodness_of_fit_ref 1.069
_refine_ls_hydrogen_treatment constr
_refine_ls_matrix_type full
_refine_ls_number_parameters 160
_refine_ls_number_reflns 1772
_refine_ls_number_restraints 0
_refine_ls_restrained_S_all 1.069
_refine_ls_R_factor_all 0.0437
_refine_ls_R_factor_gt 0.0420
_refine_ls_shift/su_max 0.000
_refine_ls_shift/su_mean 0.000
_refine_ls_structure_factor_coef Fsqd
_refine_ls_weighting_details 'calc w=1/[\s^2^(Fo^2^)+(0.0500P)^2^+12.6182P] where P=(Fo^2^+2Fc^2^)/3'
_refine_ls_weighting_scheme calc
_refine_ls_wR_factor_gt 0.1263
_refine_ls_wR_factor_ref 0.1278
_reflns_number_gt 1681
_reflns_number_total 1772
_reflns_threshold_expression >2sigma(I)
_cod_data_source_file b815843f.txt
_cod_data_source_block 5
_cod_depositor_comments
;
The following automatic conversions were performed:
'_symmetry_cell_setting' value 'Orthorhombic' changed to 'orthorhombic'
according to '/home/saulius/struct/CIF-dictionaries/cif_core.dic'
dictionary named 'cif_core.dic' version 2.4.1 from
2010-06-29.

'_exptl_absorpt_correction_type' value 'MULTI-SCAN' changed
to 'multi-scan' according to
'/home/saulius/struct/CIF-dictionaries/cif_core.dic' dictionary named
'cif_core.dic' version 2.4.1 from
2010-06-29.

'_refine_ls_hydrogen_treatment' value 'CONSTR' changed to
'constr' according to '/home/saulius/struct/CIF-dictionaries/cif_core.dic'
dictionary named 'cif_core.dic' version 2.4.1 from 2010-06-29.

Automatic conversion script
Id: cif_fix_enum 1527 2010-12-29 10:47:43Z saulius 
;
_cod_original_sg_symbol_H-M Pcan
_cod_database_code 7000524

loop_
_symmetry_equiv_pos_as_xyz
'x, y, z'
'-x+1/2, -y+1/2, z+1/2'
'x, -y, -z+1/2'
'-x+1/2, y+1/2, -z'
'-x, -y, -z'
'x-1/2, y-1/2, -z-1/2'
'-x, y, z-1/2'
'x-1/2, -y-1/2, z'

loop_
_atom_site_label
_atom_site_type_symbol
_atom_site_fract_x
_atom_site_fract_y
_atom_site_fract_z
_atom_site_U_iso_or_equiv
_atom_site_adp_type
_atom_site_occupancy
_atom_site_symmetry_multiplicity
_atom_site_calc_flag
_atom_site_refinement_flags
_atom_site_disorder_assembly
_atom_site_disorder_group
Cu1 Cu -0.02713(9) 0.54897(4) 0.43791(3) 0.0158(2) Uani 1 1 d . . .
Cu2 Cu 0.00745(11) 0.5000 0.7500 0.0149(2) Uani 1 2 d S . .
O1 O -0.2637(6) 0.8440(3) 0.41476(15) 0.0239(8) Uani 1 1 d . . .
O2 O -0.1888(6) 0.6686(3) 0.41166(15) 0.0236(8) Uani 1 1 d . . .
O3 O -0.0785(5) 0.5815(3) 0.52380(14) 0.0189(7) Uani 1 1 d . . .
O4 O 0.0073(5) 0.5178(3) 0.64186(16) 0.0182(7) Uani 1 1 d . . .
O5 O 0.0020(5) 0.6481(3) 0.70999(15) 0.0184(7) Uani 1 1 d . . .
N1 N -0.2902(9) 0.5000 0.7500 0.0182(12) Uani 1 2 d S . .
N2 N -0.6957(8) 0.5000 0.7500 0.0173(11) Uani 1 2 d S . .
C1 C -0.1202(7) 0.7728(4) 0.5050(2) 0.0177(9) Uani 1 1 d . . .
C2 C -0.1000(7) 0.8801(4) 0.5267(2) 0.0191(9) Uani 1 1 d . . .
H2A H -0.1263 0.9384 0.5002 0.023 Uiso 1 1 calc R . .
C3 C -0.0419(8) 0.9034(4) 0.5864(2) 0.0220(10) Uani 1 1 d . . .
H3A H -0.0227 0.9758 0.5991 0.026 Uiso 1 1 calc R . .
C4 C -0.0132(7) 0.8165(4) 0.6267(2) 0.0174(10) Uani 1 1 d . . .
H4A H 0.0173 0.8313 0.6675 0.021 Uiso 1 1 calc R . .
C5 C -0.0292(7) 0.7071(4) 0.6073(2) 0.0156(9) Uani 1 1 d . . .
C6 C -0.0759(7) 0.6848(4) 0.5449(2) 0.0159(9) Uani 1 1 d . . .
C7 C -0.1938(7) 0.7613(4) 0.4400(2) 0.0189(9) Uani 1 1 d . . .
C8 C -0.0037(6) 0.6200(4) 0.6541(2) 0.0135(9) Uani 1 1 d . . .
C9 C -0.3913(7) 0.5695(4) 0.7855(2) 0.0208(10) Uani 1 1 d . . .
H9A H -0.3244 0.6186 0.8108 0.025 Uiso 1 1 calc R . .
C10 C -0.5948(8) 0.5695(4) 0.7853(2) 0.0216(10) Uani 1 1 d . . .
H10A H -0.6619 0.6188 0.8103 0.026 Uiso 1 1 calc R . .

loop_
_atom_site_aniso_label
_atom_site_aniso_U_11
_atom_site_aniso_U_22
_atom_site_aniso_U_33
_atom_site_aniso_U_23
_atom_site_aniso_U_13
_atom_site_aniso_U_12
Cu1 0.0264(4) 0.0096(3) 0.0115(3) -0.00014(19) -0.0021(2) 0.0029(2)
Cu2 0.0115(4) 0.0180(5) 0.0153(4) 0.0051(3) 0.000 0.000
O1 0.035(2) 0.0183(16) 0.0184(16) 0.0040(13) 0.0003(15) 0.0112(15)
O2 0.037(2) 0.0167(16) 0.0168(16) -0.0032(13) -0.0095(15) 0.0119(15)
O3 0.0297(19) 0.0111(15) 0.0158(16) -0.0020(13) -0.0021(14) 0.0030(14)
O4 0.031(2) 0.0097(15) 0.0139(16) 0.0008(13) -0.0022(13) -0.0003(13)
O5 0.0272(19) 0.0168(17) 0.0113(16) -0.0005(13) -0.0002(12) 0.0006(13)
N1 0.021(3) 0.019(3) 0.015(3) 0.004(2) 0.000 0.000
N2 0.018(3) 0.018(3) 0.016(3) 0.005(2) 0.000 0.000
C1 0.016(2) 0.018(2) 0.019(2) 0.0002(17) 0.0026(18) -0.0001(18)
C2 0.019(2) 0.017(2) 0.022(2) 0.0044(18) 0.0026(19) 0.0009(18)
C3 0.030(3) 0.011(2) 0.025(2) -0.0032(19) 0.000(2) 0.0007(19)
C4 0.022(2) 0.015(2) 0.015(2) -0.0002(18) 0.0010(17) -0.0005(17)
C5 0.017(2) 0.014(2) 0.015(2) -0.0007(18) 0.0013(17) 0.0013(17)
C6 0.014(2) 0.015(2) 0.018(2) -0.0002(17) 0.0033(18) -0.0001(17)
C7 0.020(2) 0.018(2) 0.019(2) 0.0030(18) -0.0009(19) 0.0035(18)
C8 0.011(2) 0.014(2) 0.015(2) -0.0033(19) 0.0000(15) -0.0002(15)
C9 0.020(2) 0.027(2) 0.015(2) -0.0009(19) 0.0004(19) -0.004(2)
C10 0.020(2) 0.025(2) 0.019(2) 0.0012(19) 0.001(2) 0.003(2)

loop_
_atom_type_symbol
_atom_type_description
_atom_type_scat_dispersion_real
_atom_type_scat_dispersion_imag
_atom_type_scat_source
C C 0.0033 0.0016 'International Tables Vol C Tables 4.2.6.8 and 6.1.1.4'
H H 0.0000 0.0000 'International Tables Vol C Tables 4.2.6.8 and 6.1.1.4'
N N 0.0061 0.0033 'International Tables Vol C Tables 4.2.6.8 and 6.1.1.4'
O O 0.0106 0.0060 'International Tables Vol C Tables 4.2.6.8 and 6.1.1.4'
Cu Cu 0.3201 1.2651 'International Tables Vol C Tables 4.2.6.8 and 6.1.1.4'

loop_
_geom_angle_atom_site_label_1
_geom_angle_atom_site_label_2
_geom_angle_atom_site_label_3
_geom_angle
_geom_angle_site_symmetry_1
_geom_angle_site_symmetry_3
_geom_angle_publ_flag
O2 Cu1 O4 95.15(14) . 5_566 ?
O2 Cu1 O3 165.58(16) . 5_566 ?
O4 Cu1 O3 91.11(14) 5_566 5_566 ?
O2 Cu1 O3 91.73(14) . . ?
O4 Cu1 O3 165.57(14) 5_566 . ?
O3 Cu1 O3 79.47(14) 5_566 . ?
O2 Cu1 O1 87.50(16) . 8_675 ?
O4 Cu1 O1 89.09(13) 5_566 8_675 ?
O3 Cu1 O1 105.61(15) 5_566 8_675 ?
O3 Cu1 O1 103.89(13) . 8_675 ?
O2 Cu1 Cu1 130.30(11) . 5_566 ?
O4 Cu1 Cu1 130.16(10) 5_566 5_566 ?
O3 Cu1 Cu1 39.94(9) 5_566 5_566 ?
O3 Cu1 Cu1 39.54(9) . 5_566 ?
O1 Cu1 Cu1 109.33(9) 8_675 5_566 ?
O5 Cu2 O5 177.88(19) . 3_566 ?
O5 Cu2 N2 91.06(9) . 1_655 ?
O5 Cu2 N2 91.06(9) 3_566 1_655 ?
O5 Cu2 N1 88.94(9) . . ?
O5 Cu2 N1 88.94(9) 3_566 . ?
N2 Cu2 N1 180.000(3) 1_655 . ?
O5 Cu2 O4 58.88(13) . . ?
O5 Cu2 O4 121.12(13) 3_566 . ?
N2 Cu2 O4 90.03(8) 1_655 . ?
N1 Cu2 O4 89.97(8) . . ?
O5 Cu2 O4 121.12(13) . 3_566 ?
O5 Cu2 O4 58.88(13) 3_566 3_566 ?
N2 Cu2 O4 90.03(8) 1_655 3_566 ?
N1 Cu2 O4 89.97(8) . 3_566 ?
O4 Cu2 O4 179.94(17) . 3_566 ?
O5 Cu2 C8 29.25(14) . . ?
O5 Cu2 C8 150.62(14) 3_566 . ?
N2 Cu2 C8 91.71(9) 1_655 . ?
N1 Cu2 C8 88.29(9) . . ?
O4 Cu2 C8 29.66(13) . . ?
O4 Cu2 C8 150.34(13) 3_566 . ?
O5 Cu2 C8 150.62(14) . 3_566 ?
O5 Cu2 C8 29.25(14) 3_566 3_566 ?
N2 Cu2 C8 91.71(9) 1_655 3_566 ?
N1 Cu2 C8 88.29(9) . 3_566 ?
O4 Cu2 C8 150.34(13) . 3_566 ?
O4 Cu2 C8 29.66(13) 3_566 3_566 ?
C8 Cu2 C8 176.59(19) . 3_566 ?
C7 O1 Cu1 131.9(3) . 8_575 ?
C7 O2 Cu1 122.5(3) . . ?
C6 O3 Cu1 128.0(3) . 5_566 ?
C6 O3 Cu1 121.3(3) . . ?
Cu1 O3 Cu1 100.53(14) 5_566 . ?
C8 O4 Cu1 127.2(3) . 5_566 ?
C8 O4 Cu2 83.1(3) . . ?
Cu1 O4 Cu2 149.55(17) 5_566 . ?
C8 O5 Cu2 100.3(3) . . ?
C9 N1 C9 117.9(6) 3_566 . ?
C9 N1 Cu2 121.1(3) 3_566 . ?
C9 N1 Cu2 121.1(3) . . ?
C10 N2 C10 117.8(6) . 3_566 ?
C10 N2 Cu2 121.1(3) . 1_455 ?
C10 N2 Cu2 121.1(3) 3_566 1_455 ?
C2 C1 C6 118.5(4) . . ?
C2 C1 C7 116.0(4) . . ?
C6 C1 C7 125.5(4) . . ?
C3 C2 C1 122.4(4) . . ?
C4 C3 C2 118.7(4) . . ?
C3 C4 C5 121.2(4) . . ?
C4 C5 C6 119.2(4) . . ?
C4 C5 C8 117.4(4) . . ?
C6 C5 C8 123.3(4) . . ?
O3 C6 C1 119.7(4) . . ?
O3 C6 C5 120.7(4) . . ?
C1 C6 C5 119.6(4) . . ?
O1 C7 O2 120.4(4) . . ?
O1 C7 C1 118.0(4) . . ?
O2 C7 C1 121.6(4) . . ?
O5 C8 O4 117.5(4) . . ?
O5 C8 C5 118.4(4) . . ?
O4 C8 C5 124.1(4) . . ?
O5 C8 Cu2 50.4(2) . . ?
O4 C8 Cu2 67.2(3) . . ?
C5 C8 Cu2 167.8(3) . . ?
N1 C9 C10 120.9(5) . . ?
N2 C10 C9 121.2(5) . . ?

loop_
_geom_bond_atom_site_label_1
_geom_bond_atom_site_label_2
_geom_bond_distance
_geom_bond_site_symmetry_2
_geom_bond_publ_flag
Cu1 O2 1.911(3) . ?
Cu1 O4 1.924(4) 5_566 ?
Cu1 O3 1.930(3) 5_566 ?
Cu1 O3 1.946(3) . ?
Cu1 O1 2.276(4) 8_675 ?
Cu1 Cu1 2.9806(11) 5_566 ?
Cu2 O5 1.998(4) . ?
Cu2 O5 1.998(4) 3_566 ?
Cu2 N2 2.027(6) 1_655 ?
Cu2 N1 2.032(6) . ?
Cu2 O4 2.368(4) . ?
Cu2 O4 2.368(4) 3_566 ?
Cu2 C8 2.551(5) . ?
Cu2 C8 2.551(5) 3_566 ?
O1 C7 1.240(6) . ?
O1 Cu1 2.276(3) 8_575 ?
O2 C7 1.284(6) . ?
O3 C6 1.336(5) . ?
O3 Cu1 1.930(3) 5_566 ?
O4 C8 1.271(6) . ?
O4 Cu1 1.924(4) 5_566 ?
O5 C8 1.267(6) . ?
N1 C9 1.338(6) 3_566 ?
N1 C9 1.338(6) . ?
N2 C10 1.334(6) . ?
N2 C10 1.334(6) 3_566 ?
N2 Cu2 2.027(6) 1_455 ?
C1 C2 1.393(7) . ?
C1 C6 1.411(6) . ?
C1 C7 1.510(6) . ?
C2 C3 1.390(7) . ?
C3 C4 1.387(7) . ?
C4 C5 1.398(7) . ?
C5 C6 1.423(6) . ?
C5 C8 1.480(6) . ?
C9 C10 1.390(8) . ?
